data_4089526
loop_
_publ_author_name
'Stubenhofer, Markus'
'Kuntz, Christian'
'Bodensteiner, Michael'
'Timoshkin, Alexey Y.'
'Scheer, Manfred'

_publ_section_title
;
 Versatile Reactivity of Bridged Pentelidene Complexes toward Secondary
 and Tertiary Phosphines
;
_journal_issue 12
_journal_name_full Organometallics
_journal_page_first 3521
_journal_paper_doi 10.1021/om400357y
_journal_volume 32
_journal_year 2013
_chemical_compound_source 'see text'
_chemical_formula_moiety 'C22 H32 O5 P2 W'
_chemical_formula_structural 'C22 H32 O5 P2 W'
_chemical_formula_sum 'C22 H32 O5 P2 W'
_chemical_formula_weight 622.26
_space_group_IT_number 61
_space_group_name_Hall '-P 2ac 2ab'
_space_group_name_H-M_alt 'P b c a'
_symmetry_cell_setting orthorhombic
_symmetry_Int_Tables_number 61
_symmetry_space_group_name_Hall '-P 2ac 2ab'
_symmetry_space_group_name_H-M 'P b c a'
_atom_sites_solution_hydrogens geom
_atom_sites_solution_primary direct
_atom_sites_solution_secondary difmap
_cell_angle_alpha 90
_cell_angle_beta 90
_cell_angle_gamma 90
_cell_formula_units_Z 8
_cell_length_a 10.4303(2)
_cell_length_b 17.7418(2)
_cell_length_c 27.2397(4)
_cell_measurement_reflns_used 9092
_cell_measurement_temperature 123(1)
_cell_measurement_theta_max 62.1282
_cell_measurement_theta_min 2.4854
_cell_volume 5040.77(13)
_computing_cell_refinement
;
CrysAlis RED, Oxford Diffraction Ltd.,
Version 1.171.32.5 (release 08-05-2007 CrysAlis171 .NET)
;
_computing_data_collection
;
CrysAlis CCD, Oxford Diffraction Ltd.,
Version 1.171.31.8 (release 12-05-2006 CrysAlis171 .NET)
;
_computing_data_reduction
;
CrysAlis RED, Oxford Diffraction Ltd.,
Version 1.171.32.5 (release 08-05-2007 CrysAlis171 .NET)
;
_computing_molecular_graphics 'PLATON (Spek, 1990)'
_computing_publication_material 'PLATON (Spek, 2003)'
_computing_structure_refinement 'SHELXL-97 (Sheldrick, 1997)'
_computing_structure_solution 'SIR-97 (Altomare, 1999)'
_diffrn_ambient_temperature 123
_diffrn_detector_area_resol_mean 10.5431
_diffrn_measured_fraction_theta_full 0.985
_diffrn_measured_fraction_theta_max 0.985
_diffrn_measurement_device_type 'Oxford Diffraction Gemini Ultra'
_diffrn_measurement_method omega-scan
_diffrn_radiation_monochromator graphite
_diffrn_radiation_probe x-ray
_diffrn_radiation_source 'Enhance (Cu) X-ray Source'
_diffrn_radiation_type CuK\a
_diffrn_radiation_wavelength 1.54184
_diffrn_reflns_av_R_equivalents 0.0398
_diffrn_reflns_av_sigmaI/netI 0.0304
_diffrn_reflns_limit_h_max 11
_diffrn_reflns_limit_h_min -11
_diffrn_reflns_limit_k_max 20
_diffrn_reflns_limit_k_min -19
_diffrn_reflns_limit_l_max 31
_diffrn_reflns_limit_l_min -21
_diffrn_reflns_number 17557
_diffrn_reflns_reduction_process
;
;
_diffrn_reflns_theta_full 62.30
_diffrn_reflns_theta_max 62.30
_diffrn_reflns_theta_min 3.24
_diffrn_standards_decay_% 0
_diffrn_standards_number 0
_exptl_absorpt_coefficient_mu 9.932
_exptl_absorpt_correction_T_max 1.00000
_exptl_absorpt_correction_T_min 0.34603
_exptl_absorpt_correction_type multi-scan
_exptl_absorpt_process_details
;
CrysAlis RED, Oxford Diffraction Ltd.,
Version 1.171.32.5 (release 08-05-2007 CrysAlis171 .NET)
Empirical absorption correction using spherical harmonics,
 implemented in SCALE3 ABSPACK scaling algorithm.
;
_exptl_crystal_colour 'pale yellow'
_exptl_crystal_density_diffrn 1.640
_exptl_crystal_density_method 'Not Measured'
_exptl_crystal_description platelet
_exptl_crystal_F_000 2464
_exptl_crystal_size_max 0.300
_exptl_crystal_size_mid 0.280
_exptl_crystal_size_min 0.090
_refine_diff_density_max 1.554
_refine_diff_density_min -1.041
_refine_diff_density_rms 0.124
_refine_ls_extinction_method none
_refine_ls_goodness_of_fit_ref 0.908
_refine_ls_hydrogen_treatment constr
_refine_ls_matrix_type full
_refine_ls_number_constraints 0
_refine_ls_number_parameters 281
_refine_ls_number_reflns 3939
_refine_ls_number_restraints 0
_refine_ls_restrained_S_all 0.908
_refine_ls_R_factor_all 0.0415
_refine_ls_R_factor_gt 0.0312
_refine_ls_shift/su_max 0.001
_refine_ls_shift/su_mean 0.000
_refine_ls_structure_factor_coef Fsqd
_refine_ls_weighting_details 'calc w=1/[\s^2^(Fo^2^)+(0.0603P)^2^]         where P=(Fo^2^+2Fc^2^)/3'
_refine_ls_weighting_scheme calc
_refine_ls_wR_factor_gt 0.0767
_refine_ls_wR_factor_ref 0.0794
_reflns_number_gt 2937
_reflns_number_total 3939
_reflns_threshold_expression I>2\s(I)
_cod_data_source_file om400357y_si_012.cif
_cod_data_source_block pw2ipr2
_cod_depositor_comments
;
The following automatic conversions were performed:

data item '_symmetry_cell_setting' value 'Orthorhombic' was changed
to 'orthorhombic' in accordance with the
/home/saulius/struct/COD-crude-data/automatic-downloads/DataCite-retrospective/ACS/depositions/lib/dictionaries/cif_core.dic
dictionary named 'cif_core.dic' version 2.4.2 last updated on
2011-04-26.

Automatic conversion script
Id: cif_fix_values 6909 2019-04-08 15:41:33Z antanas 
;
_cod_database_code 4089526

loop_
_symmetry_equiv_pos_site_id
_symmetry_equiv_pos_as_xyz
1 x,y,z
2 1/2-x,-y,1/2+z
3 1/2+x,1/2-y,-z
4 -x,1/2+y,1/2-z
5 -x,-y,-z
6 1/2+x,y,1/2-z
7 1/2-x,1/2+y,z
8 x,1/2-y,1/2+z

loop_
_atom_site_aniso_label
_atom_site_aniso_U_11
_atom_site_aniso_U_22
_atom_site_aniso_U_33
_atom_site_aniso_U_23
_atom_site_aniso_U_13
_atom_site_aniso_U_12
W1 0.0175(2) 0.0222(1) 0.0182(2) 0.0016(1) 0.0010(1) -0.0015(1)
P1 0.0173(6) 0.0178(5) 0.0201(6) 0.0002(5) 0.0000(5) -0.0007(5)
P2 0.0186(6) 0.0178(5) 0.0181(6) -0.0006(5) 0.0007(5) 0.0001(5)
O1 0.048(2) 0.044(2) 0.027(2) -0.0109(19) 0.0135(18) -0.005(2)
O2 0.040(2) 0.031(2) 0.046(2) 0.0089(18) -0.0059(18) 0.0089(18)
O3 0.052(3) 0.0279(19) 0.039(2) -0.0037(18) -0.0147(19) -0.0026(18)
O4 0.042(2) 0.050(2) 0.033(2) 0.0162(19) -0.0022(18) 0.009(2)
O5 0.020(2) 0.069(3) 0.041(2) 0.022(2) 0.0002(18) -0.0058(19)
C1 0.023(3) 0.036(3) 0.029(3) 0.001(2) 0.006(2) -0.005(2)
C2 0.026(3) 0.028(3) 0.024(3) 0.002(2) 0.008(2) 0.001(2)
C3 0.024(3) 0.020(2) 0.032(3) 0.008(2) -0.003(2) -0.002(2)
C4 0.024(3) 0.040(3) 0.018(3) 0.006(2) 0.005(2) -0.005(2)
C5 0.020(3) 0.039(3) 0.025(3) 0.004(2) -0.005(2) 0.000(2)
C6 0.021(3) 0.017(2) 0.024(2) -0.0021(18) 0.000(2) 0.001(2)
C7 0.027(3) 0.019(2) 0.017(2) -0.0044(18) 0.001(2) -0.002(2)
C8 0.027(3) 0.018(2) 0.024(3) -0.0087(19) 0.001(2) 0.000(2)
C9 0.023(3) 0.016(2) 0.025(3) -0.0016(19) 0.006(2) -0.002(2)
C10 0.028(3) 0.017(2) 0.019(2) 0.0042(18) 0.002(2) 0.004(2)
C11 0.032(3) 0.020(2) 0.039(3) 0.001(2) 0.006(3) 0.004(2)
C12 0.035(3) 0.029(3) 0.025(3) -0.008(2) 0.003(2) -0.007(2)
C13 0.030(3) 0.039(3) 0.030(3) -0.005(2) 0.002(3) -0.007(2)
C14 0.030(3) 0.033(3) 0.032(3) 0.006(2) 0.003(2) -0.004(2)
C15 0.030(3) 0.025(2) 0.027(3) 0.007(2) 0.000(2) -0.001(2)
C16 0.024(3) 0.029(3) 0.024(3) 0.003(2) 0.000(2) 0.000(2)
C17 0.019(3) 0.020(2) 0.027(3) -0.0041(19) 0.005(2) -0.002(2)
C18 0.033(3) 0.028(3) 0.027(3) -0.001(2) 0.010(2) -0.001(2)
C19 0.023(3) 0.037(3) 0.033(3) -0.001(2) 0.006(3) 0.001(2)
C20 0.022(3) 0.019(2) 0.033(3) 0.002(2) 0.002(2) -0.002(2)
C21 0.061(4) 0.030(3) 0.025(3) -0.011(2) 0.006(3) -0.016(3)
C22 0.030(3) 0.019(2) 0.060(4) 0.002(2) 0.006(3) 0.003(2)

loop_
_atom_site_label
_atom_site_type_symbol
_atom_site_thermal_displace_type
_atom_site_fract_x
_atom_site_fract_y
_atom_site_fract_z
_atom_site_occupancy
_atom_site_U_iso_or_equiv
_atom_site_calc_flag
_atom_site_refinement_flags
W1 W Uani 0.37665(2) 0.22315(1) 0.09268(1) 1.000 0.0193(1) . .
P1 P Uani 0.18417(11) 0.16839(6) 0.14428(4) 1.000 0.0184(3) . .
P2 P Uani 0.01331(11) 0.23622(6) 0.13569(4) 1.000 0.0182(3) . .
O1 O Uani 0.3851(3) 0.1080(2) 0.00301(12) 1.000 0.0397(12) . .
O2 O Uani 0.5438(3) 0.1085(2) 0.15530(13) 1.000 0.0390(12) . .
O3 O Uani 0.4171(4) 0.3425(2) 0.17819(13) 1.000 0.0396(14) . .
O4 O Uani 0.2229(4) 0.3403(2) 0.02675(12) 1.000 0.0417(12) . .
O5 O Uani 0.6324(3) 0.2903(2) 0.05021(15) 1.000 0.0433(14) . .
C1 C Uani 0.3756(5) 0.1479(3) 0.03519(19) 1.000 0.0293(17) . .
C2 C Uani 0.4823(5) 0.1480(3) 0.13339(18) 1.000 0.0260(17) . .
C3 C Uani 0.3973(5) 0.2995(3) 0.14793(19) 1.000 0.0253(16) . .
C4 C Uani 0.2745(5) 0.2982(3) 0.05077(17) 1.000 0.0273(17) . .
C5 C Uani 0.5367(5) 0.2650(3) 0.06498(18) 1.000 0.0280(17) . .
C6 C Uani 0.1256(4) 0.0683(2) 0.12812(17) 1.000 0.0207(14) . .
C7 C Uani 0.0320(5) 0.0630(3) 0.08647(15) 1.000 0.0210(14) . .
C8 C Uani -0.0796(5) 0.0349(3) 0.10283(17) 1.000 0.0230(16) . .
C9 C Uani -0.0671(5) 0.0173(2) 0.15581(16) 1.000 0.0213(16) . .
C10 C Uani 0.0499(5) 0.0363(2) 0.17077(16) 1.000 0.0213(14) . .
C11 C Uani 0.2455(5) 0.0197(2) 0.1198(2) 1.000 0.0303(16) . .
C12 C Uani 0.0683(5) 0.0822(3) 0.03474(16) 1.000 0.0297(17) . .
C13 C Uani -0.2013(5) 0.0205(3) 0.07499(19) 1.000 0.0330(17) . .
C14 C Uani -0.1714(5) -0.0189(3) 0.18532(19) 1.000 0.0317(17) . .
C15 C Uani 0.1102(5) 0.0233(3) 0.22048(17) 1.000 0.0273(16) . .
C16 C Uani -0.0614(5) 0.2410(3) 0.07542(17) 1.000 0.0257(17) . .
C17 C Uani -0.1171(4) 0.2058(2) 0.17654(17) 1.000 0.0220(16) . .
C18 C Uani -0.0739(5) 0.1887(3) 0.22960(17) 1.000 0.0293(17) . .
C19 C Uani -0.2347(5) 0.2579(3) 0.1767(2) 1.000 0.0310(17) . .
C20 C Uani 0.0658(5) 0.3336(2) 0.14954(17) 1.000 0.0247(16) . .
C21 C Uani 0.0921(6) 0.3459(3) 0.20392(17) 1.000 0.0387(19) . .
C22 C Uani -0.0225(5) 0.3938(3) 0.1281(2) 1.000 0.0363(18) . .
H11A H Uiso 0.21990 -0.03300 0.11520 1.000 0.0360 calc R
H11B H Uiso 0.30210 0.02360 0.14840 1.000 0.0360 calc R
H11C H Uiso 0.29080 0.03740 0.09050 1.000 0.0360 calc R
H12A H Uiso 0.13020 0.04510 0.02250 1.000 0.0360 calc R
H12B H Uiso 0.10690 0.13260 0.03390 1.000 0.0360 calc R
H12C H Uiso -0.00840 0.08150 0.01400 1.000 0.0360 calc R
H13A H Uiso -0.19490 0.04290 0.04220 1.000 0.0400 calc R
H13B H Uiso -0.27360 0.04320 0.09260 1.000 0.0400 calc R
H13C H Uiso -0.21500 -0.03390 0.07200 1.000 0.0400 calc R
H14A H Uiso -0.18340 -0.07100 0.17430 1.000 0.0380 calc R
H14B H Uiso -0.25130 0.00930 0.18080 1.000 0.0380 calc R
H14C H Uiso -0.14760 -0.01860 0.22010 1.000 0.0380 calc R
H15A H Uiso 0.04270 0.01850 0.24530 1.000 0.0330 calc R
H15B H Uiso 0.16560 0.06610 0.22870 1.000 0.0330 calc R
H15C H Uiso 0.16130 -0.02300 0.21970 1.000 0.0330 calc R
H16A H Uiso -0.09870 0.19190 0.06730 1.000 0.0310 calc R
H16B H Uiso 0.00330 0.25430 0.05080 1.000 0.0310 calc R
H16C H Uiso -0.12900 0.27930 0.07570 1.000 0.0310 calc R
H17 H Uiso -0.14790 0.15670 0.16290 1.000 0.0260 calc R
H18A H Uiso -0.05920 0.23620 0.24710 1.000 0.0350 calc R
H18B H Uiso 0.00560 0.15940 0.22890 1.000 0.0350 calc R
H18C H Uiso -0.14080 0.15980 0.24640 1.000 0.0350 calc R
H19A H Uiso -0.30290 0.23510 0.19660 1.000 0.0370 calc R
H19B H Uiso -0.26530 0.26490 0.14300 1.000 0.0370 calc R
H19C H Uiso -0.21110 0.30680 0.19070 1.000 0.0370 calc R
H20 H Uiso 0.15010 0.34000 0.13260 1.000 0.0290 calc R
H21A H Uiso 0.14350 0.39170 0.20820 1.000 0.0460 calc R
H21B H Uiso 0.13920 0.30260 0.21710 1.000 0.0460 calc R
H21C H Uiso 0.01070 0.35140 0.22150 1.000 0.0460 calc R
H22A H Uiso -0.11020 0.38550 0.13980 1.000 0.0440 calc R
H22B H Uiso -0.02090 0.39070 0.09220 1.000 0.0440 calc R
H22C H Uiso 0.00690 0.44370 0.13850 1.000 0.0440 calc R

loop_
_atom_type_symbol
_atom_type_description
_atom_type_scat_dispersion_real
_atom_type_scat_dispersion_imag
_atom_type_scat_source
W W -5.4734 5.5774 'International Tables Vol C Tables 4.2.6.8 and 6.1.1.4'
P P 0.2955 0.4335 'International Tables Vol C Tables 4.2.6.8 and 6.1.1.4'
O O 0.0492 0.0322 'International Tables Vol C Tables 4.2.6.8 and 6.1.1.4'
H H 0.0000 0.0000 'International Tables Vol C Tables 4.2.6.8 and 6.1.1.4'
C C 0.0181 0.0091 'International Tables Vol C Tables 4.2.6.8 and 6.1.1.4'

loop_
_geom_angle_atom_site_label_1
_geom_angle_atom_site_label_2
_geom_angle_atom_site_label_3
_geom_angle
_geom_angle_publ_flag
P1 W1 C1 99.36(15) yes
P1 W1 C2 83.20(15) yes
P1 W1 C3 86.08(15) yes
P1 W1 C4 98.07(14) yes
P1 W1 C5 170.09(15) yes
C1 W1 C2 89.6(2) yes
C1 W1 C3 174.0(2) yes
C1 W1 C4 89.7(2) yes
C1 W1 C5 87.6(2) yes
C2 W1 C3 88.6(2) yes
C2 W1 C4 178.6(2) yes
C2 W1 C5 89.8(2) yes
C3 W1 C4 92.0(2) yes
C3 W1 C5 86.7(2) yes
C4 W1 C5 89.0(2) yes
W1 P1 P2 111.39(5) yes
W1 P1 C6 117.31(14) yes
P2 P1 C6 103.10(14) yes
P1 P2 C16 118.45(17) yes
P1 P2 C17 112.38(14) yes
P1 P2 C20 104.69(17) yes
C16 P2 C17 104.1(2) yes
C16 P2 C20 105.5(2) yes
C17 P2 C20 111.7(2) yes
W1 C1 O1 174.5(4) yes
W1 C2 O2 177.5(4) yes
W1 C3 O3 175.6(5) yes
W1 C4 O4 177.1(4) yes
W1 C5 O5 177.7(4) yes
P1 C6 C7 115.9(3) yes
P1 C6 C10 109.6(3) yes
P1 C6 C11 107.0(3) yes
C7 C6 C10 102.6(4) no
C7 C6 C11 112.5(4) no
C10 C6 C11 109.1(3) no
C6 C7 C8 109.7(4) no
C6 C7 C12 122.2(4) no
C8 C7 C12 128.0(4) no
C7 C8 C9 109.0(4) no
C7 C8 C13 129.0(4) no
C9 C8 C13 122.0(4) no
C8 C9 C10 109.0(4) no
C8 C9 C14 123.3(4) no
C10 C9 C14 127.7(4) no
C6 C10 C9 109.8(4) no
C6 C10 C15 121.8(4) no
C9 C10 C15 128.2(4) no
P2 C17 C18 114.1(3) yes
P2 C17 C19 114.6(3) yes
C18 C17 C19 110.4(4) no
P2 C20 C21 112.7(3) yes
P2 C20 C22 113.4(3) yes
C21 C20 C22 112.4(4) no
C6 C11 H11A 109.00 no
C6 C11 H11B 109.00 no
C6 C11 H11C 109.00 no
H11A C11 H11B 109.00 no
H11A C11 H11C 109.00 no
H11B C11 H11C 110.00 no
C7 C12 H12A 109.00 no
C7 C12 H12B 109.00 no
C7 C12 H12C 109.00 no
H12A C12 H12B 109.00 no
H12A C12 H12C 109.00 no
H12B C12 H12C 109.00 no
C8 C13 H13A 110.00 no
C8 C13 H13B 109.00 no
C8 C13 H13C 109.00 no
H13A C13 H13B 109.00 no
H13A C13 H13C 110.00 no
H13B C13 H13C 109.00 no
C9 C14 H14A 109.00 no
C9 C14 H14B 109.00 no
C9 C14 H14C 109.00 no
H14A C14 H14B 110.00 no
H14A C14 H14C 110.00 no
H14B C14 H14C 110.00 no
C10 C15 H15A 109.00 no
C10 C15 H15B 109.00 no
C10 C15 H15C 110.00 no
H15A C15 H15B 109.00 no
H15A C15 H15C 109.00 no
H15B C15 H15C 110.00 no
P2 C16 H16A 109.00 no
P2 C16 H16B 109.00 no
P2 C16 H16C 109.00 no
H16A C16 H16B 109.00 no
H16A C16 H16C 109.00 no
H16B C16 H16C 110.00 no
P2 C17 H17 106.00 no
C18 C17 H17 106.00 no
C19 C17 H17 106.00 no
C17 C18 H18A 109.00 no
C17 C18 H18B 109.00 no
C17 C18 H18C 109.00 no
H18A C18 H18B 109.00 no
H18A C18 H18C 110.00 no
H18B C18 H18C 110.00 no
C17 C19 H19A 109.00 no
C17 C19 H19B 109.00 no
C17 C19 H19C 109.00 no
H19A C19 H19B 109.00 no
H19A C19 H19C 109.00 no
H19B C19 H19C 110.00 no
P2 C20 H20 106.00 no
C21 C20 H20 106.00 no
C22 C20 H20 106.00 no
C20 C21 H21A 109.00 no
C20 C21 H21B 110.00 no
C20 C21 H21C 109.00 no
H21A C21 H21B 109.00 no
H21A C21 H21C 109.00 no
H21B C21 H21C 109.00 no
C20 C22 H22A 109.00 no
C20 C22 H22B 109.00 no
C20 C22 H22C 109.00 no
H22A C22 H22B 109.00 no
H22A C22 H22C 110.00 no
H22B C22 H22C 110.00 no

loop_
_geom_bond_atom_site_label_1
_geom_bond_atom_site_label_2
_geom_bond_distance
_geom_bond_publ_flag
W1 P1 2.6363(11) yes
W1 C1 2.058(5) yes
W1 C2 2.055(5) yes
W1 C3 2.036(5) yes
W1 C4 2.052(5) yes
W1 C5 1.977(5) yes
P1 P2 2.1631(16) yes
P1 C6 1.929(4) yes
P2 C16 1.819(5) yes
P2 C17 1.838(4) yes
P2 C20 1.851(4) yes
O1 C1 1.131(6) yes
O2 C2 1.122(6) yes
O3 C3 1.142(6) yes
O4 C4 1.130(6) yes
O5 C5 1.166(6) yes
C6 C7 1.500(6) no
C6 C10 1.515(6) no
C6 C11 1.536(6) no
C7 C8 1.342(7) no
C7 C12 1.498(6) no
C8 C9 1.482(6) no
C8 C13 1.501(7) no
C9 C10 1.330(7) no
C9 C14 1.497(7) no
C10 C15 1.511(7) no
C17 C18 1.544(7) no
C17 C19 1.536(7) no
C20 C21 1.522(7) no
C20 C22 1.527(7) no
C11 H11A 0.9800 no
C11 H11B 0.9800 no
C11 H11C 0.9800 no
C12 H12A 0.9800 no
C12 H12B 0.9800 no
C12 H12C 0.9800 no
C13 H13A 0.9800 no
C13 H13B 0.9800 no
C13 H13C 0.9800 no
C14 H14A 0.9800 no
C14 H14B 0.9800 no
C14 H14C 0.9800 no
C15 H15A 0.9800 no
C15 H15B 0.9800 no
C15 H15C 0.9800 no
C16 H16A 0.9800 no
C16 H16B 0.9800 no
C16 H16C 0.9800 no
C17 H17 1.0000 no
C18 H18A 0.9800 no
C18 H18B 0.9800 no
C18 H18C 0.9800 no
C19 H19A 0.9800 no
C19 H19B 0.9800 no
C19 H19C 0.9800 no
C20 H20 1.0000 no
C21 H21A 0.9800 no
C21 H21B 0.9800 no
C21 H21C 0.9800 no
C22 H22A 0.9800 no
C22 H22B 0.9800 no
C22 H22C 0.9800 no

loop_
_geom_contact_atom_site_label_1
_geom_contact_atom_site_label_2
_geom_contact_distance
_geom_contact_site_symmetry_2
_geom_contact_publ_flag
W1 H11C 3.4200 . no
W1 H20 3.3300 . no
P1 C1 3.599(5) . no
P1 C2 3.145(5) . no
P1 C3 3.219(5) . no
P1 C4 3.561(5) . no
P1 H12B 3.1800 . no
P1 H15B 2.9400 . no
P1 H18B 2.9700 . no
P1 H21B 3.1300 . no
O5 C16 3.382(6) 1_655 no
O5 C12 3.304(6) 3_555 no
O1 H11C 2.8700 . no
O1 H22B 2.7700 3_555 no
O2 H14B 2.8500 1_655 no
O2 H13B 2.8100 1_655 no
O3 H15C 2.7600 7_555 no
O3 H21C 2.9100 6_555 no
O3 H18A 2.7900 6_555 no
O4 H16B 2.8300 . no
O5 H16C 2.5900 1_655 no
O5 H19B 2.7800 1_655 no
O5 H12B 2.6800 3_555 no
C1 P1 3.599(5) . no
C1 C2 2.897(7) . no
C1 C4 2.899(7) . no
C1 C5 2.793(7) . no
C1 C11 3.511(7) . no
C1 C12 3.411(7) . no
C2 C1 2.897(7) . no
C2 C3 2.858(8) . no
C2 P1 3.145(5) . no
C2 C11 3.379(7) . no
C2 C5 2.847(7) . no
C3 C2 2.858(8) . no
C3 P1 3.219(5) . no
C3 C20 3.510(7) . no
C3 C4 2.940(7) . no
C3 C5 2.756(7) . no
C4 C1 2.899(7) . no
C4 C3 2.940(7) . no
C4 P1 3.561(5) . no
C4 C20 3.517(7) . no
C4 C5 2.824(7) . no
C5 C2 2.847(7) . no
C5 C1 2.793(7) . no
C5 C3 2.756(7) . no
C5 C4 2.824(7) . no
C7 C16 3.319(8) . no
C9 C17 3.432(5) . no
C10 C17 3.479(5) . no
C10 C18 3.398(7) . no
C11 C1 3.511(7) . no
C11 C2 3.379(7) . no
C12 C16 3.316(7) . no
C12 O5 3.304(6) 3_455 no
C12 C1 3.411(7) . no
C14 C15 3.512(7) 6_455 no
C15 C18 3.516(7) . no
C15 C14 3.512(7) 6_555 no
C16 C7 3.319(8) . no
C16 O5 3.382(6) 1_455 no
C16 C12 3.316(7) . no
C17 C10 3.479(5) . no
C17 C9 3.432(5) . no
C18 C10 3.398(7) . no
C18 C21 3.357(8) . no
C18 C15 3.516(7) . no
C19 C22 3.531(7) . no
C20 C4 3.517(7) . no
C20 C3 3.510(7) . no
C21 C18 3.357(8) . no
C22 C19 3.531(7) . no
C1 H12B 2.8200 . no
C1 H11C 2.6300 . no
C2 H11C 3.0300 . no
C2 H11B 2.9300 . no
C3 H20 2.7100 . no
C4 H16B 2.9300 . no
C4 H20 2.6800 . no
C5 H19B 2.9600 1_655 no
C7 H16A 2.7100 . no
C8 H16A 2.9600 . no
C8 H17 2.8000 . no
C9 H17 2.6200 . no
C10 H17 2.9800 . no
C10 H18B 2.7400 . no
C11 H22C 2.9600 7_545 no
C11 H15C 2.9600 . no
C11 H12A 2.9500 . no
C12 H16A 2.7600 . no
C12 H11C 2.8900 . no
C12 H13A 2.8400 . no
C13 H12C 2.8200 . no
C13 H12A 2.9900 5_555 no
C13 H14B 2.9400 . no
C14 H22A 3.1000 7_445 no
C14 H15A 2.8500 . no
C14 H13B 2.9500 . no
C15 H18B 2.6600 . no
C15 H14C 3.0900 6_555 no
C15 H14B 3.0600 6_555 no
C15 H14C 2.7900 . no
C15 H11B 2.8000 . no
C16 H12B 2.8400 . no
C16 H19B 2.8400 . no
C16 H22B 2.7300 . no
C18 H21C 3.0300 . no
C18 H21B 3.0200 . no
C19 H22A 2.8000 . no
C19 H16C 2.9900 . no
C21 H18A 2.7700 . no
C22 H16C 2.7200 . no
C22 H19C 3.0300 . no
H11B C2 2.9300 . no
H11B C15 2.8000 . no
H11B H15C 2.5700 . no
H11B H22C 2.4600 7_545 no
H11C W1 3.4200 . no
H11C O1 2.8700 . no
H11C C1 2.6300 . no
H11C C2 3.0300 . no
H11C C12 2.8900 . no
H11C H12A 2.5000 . no
H12A C11 2.9500 . no
H12A H11C 2.5000 . no
H12A C13 2.9900 5_555 no
H12A H13A 2.4500 5_555 no
H12B P1 3.1800 . no
H12B C1 2.8200 . no
H12B C16 2.8400 . no
H12B H16A 2.5600 . no
H12B H16B 2.4600 . no
H12B O5 2.6800 3_455 no
H12C C13 2.8200 . no
H12C H13A 2.2000 . no
H13A C12 2.8400 . no
H13A H12C 2.2000 . no
H13A H12A 2.4500 5_555 no
H13B O2 2.8100 1_455 no
H13B C14 2.9500 . no
H13B H14B 2.4900 . no
H14A H19C 2.4700 7_445 no
H14A H22A 2.4700 7_445 no
H14B O2 2.8500 1_455 no
H14B C13 2.9400 . no
H14B H13B 2.4900 . no
H14B C15 3.0600 6_455 no
H14C C15 2.7900 . no
H14C H15A 2.2000 . no
H14C H21A 2.5200 4_545 no
H14C C15 3.0900 6_455 no
H14C H15C 2.5800 6_455 no
H15A C14 2.8500 . no
H15A H14C 2.2000 . no
H15A H18B 2.5700 . no
H15B P1 2.9400 . no
H15B H18B 2.3500 . no
H15C C11 2.9600 . no
H15C H11B 2.5700 . no
H15C H14C 2.5800 6_555 no
H15C O3 2.7600 7_545 no
H15C H21A 2.5600 7_545 no
H16A C7 2.7100 . no
H16A C8 2.9600 . no
H16A C12 2.7600 . no
H16A H12B 2.5600 . no
H16B O4 2.8300 . no
H16B C4 2.9300 . no
H16B H12B 2.4600 . no
H16C O5 2.5900 1_455 no
H16C C19 2.9900 . no
H16C C22 2.7200 . no
H16C H19B 2.3300 . no
H16C H22A 2.5800 . no
H16C H22B 2.3200 . no
H17 C8 2.8000 . no
H17 C9 2.6200 . no
H17 C10 2.9800 . no
H18A C21 2.7700 . no
H18A H19C 2.5400 . no
H18A H21B 2.5200 . no
H18A H21C 2.2800 . no
H18A O3 2.7900 6_455 no
H18B P1 2.9700 . no
H18B C10 2.7400 . no
H18B C15 2.6600 . no
H18B H15A 2.5700 . no
H18B H15B 2.3500 . no
H18C H19A 2.5500 . no
H19A H18C 2.5500 . no
H19B O5 2.7800 1_455 no
H19B C5 2.9600 1_455 no
H19B C16 2.8400 . no
H19B H16C 2.3300 . no
H19C C22 3.0300 . no
H19C H18A 2.5400 . no
H19C H21C 2.5800 . no
H19C H22A 2.2300 . no
H19C H14A 2.4700 7_455 no
H20 W1 3.3300 . no
H20 C3 2.7100 . no
H20 C4 2.6800 . no
H21A H22C 2.5500 . no
H21A H14C 2.5200 4_555 no
H21A H15C 2.5600 7_555 no
H21B P1 3.1300 . no
H21B C18 3.0200 . no
H21B H18A 2.5200 . no
H21C C18 3.0300 . no
H21C H18A 2.2800 . no
H21C H19C 2.5800 . no
H21C O3 2.9100 6_455 no
H22A C19 2.8000 . no
H22A H16C 2.5800 . no
H22A H19C 2.2300 . no
H22A C14 3.1000 7_455 no
H22A H14A 2.4700 7_455 no
H22B C16 2.7300 . no
H22B H16C 2.3200 . no
H22B O1 2.7700 3_455 no
H22C H21A 2.5500 . no
H22C C11 2.9600 7_555 no
H22C H11B 2.4600 7_555 no

loop_
_geom_hbond_atom_site_label_D
_geom_hbond_atom_site_label_H
_geom_hbond_atom_site_label_A
_geom_hbond_distance_DH
_geom_hbond_distance_HA
_geom_hbond_distance_DA
_geom_hbond_angle_DHA
_geom_hbond_site_symmetry_A
_geom_hbond_publ_flag
C16 H16C O5 0.9800 2.5900 3.382(6) 138.00 1_455 yes

loop_
_geom_torsion_atom_site_label_1
_geom_torsion_atom_site_label_2
_geom_torsion_atom_site_label_3
_geom_torsion_atom_site_label_4
_geom_torsion
_geom_torsion_publ_flag
C1 W1 P1 P2 -103.53(16) no
C2 W1 P1 P2 168.03(15) no
C3 W1 P1 P2 78.95(16) no
C4 W1 P1 P2 -12.50(15) no
C1 W1 P1 C6 14.9(2) no
C2 W1 P1 C6 -73.5(2) no
C3 W1 P1 C6 -162.6(2) no
C4 W1 P1 C6 105.9(2) no
W1 P1 P2 C16 65.0(2) no
W1 P1 P2 C17 -173.52(15) no
W1 P1 P2 C20 -52.13(16) no
C6 P1 P2 C16 -61.7(2) no
C6 P1 P2 C17 59.8(2) no
C6 P1 P2 C20 -178.8(2) no
W1 P1 C6 C7 -83.9(3) no
P2 P1 C6 C7 38.9(3) no
W1 P1 C6 C10 160.7(2) no
P2 P1 C6 C10 -76.5(3) no
W1 P1 C6 C11 42.5(3) no
P2 P1 C6 C11 165.3(3) no
C16 P2 C20 C21 162.0(4) no
C17 P2 C20 C21 49.6(4) no
P1 P2 C20 C22 158.7(3) no
C16 P2 C20 C22 33.0(4) no
C17 P2 C20 C22 -79.5(4) no
P1 P2 C17 C19 172.7(3) no
C16 P2 C17 C19 -57.9(4) no
C20 P2 C17 C19 55.4(4) no
P1 P2 C20 C21 -72.3(4) no
P1 P2 C17 C18 44.1(3) no
C16 P2 C17 C18 173.4(3) no
C20 P2 C17 C18 -73.2(3) no
C11 C6 C7 C12 -57.4(6) no
P1 C6 C10 C9 122.8(3) no
P1 C6 C10 C15 -62.3(4) no
C7 C6 C10 C9 -0.8(4) no
P1 C6 C7 C8 -117.7(4) no
P1 C6 C7 C12 66.2(5) no
C10 C6 C7 C8 1.6(5) no
C10 C6 C7 C12 -174.5(4) no
C11 C6 C7 C8 118.7(5) no
C7 C6 C10 C15 174.1(4) no
C11 C6 C10 C9 -120.3(4) no
C11 C6 C10 C15 54.6(5) no
C6 C7 C8 C13 179.1(5) no
C12 C7 C8 C9 174.0(5) no
C12 C7 C8 C13 -5.1(9) no
C6 C7 C8 C9 -1.8(6) no
C7 C8 C9 C10 1.3(6) no
C7 C8 C9 C14 -176.6(4) no
C13 C8 C9 C10 -179.5(4) no
C13 C8 C9 C14 2.7(7) no
C14 C9 C10 C6 177.5(4) no
C14 C9 C10 C15 3.0(7) no
C8 C9 C10 C15 -174.7(4) no
C8 C9 C10 C6 -0.2(5) no
